data_8102843
loop_
_publ_author_name
'Bernard Tinant'
'Caroline Decamp'
'Fran\,cois Robert'
'Yann Garcia'

_publ_section_title
;
 Crystal structure of 2-(2'-pyridyl)imidazole, C8H7N3
;
_journal_issue 4
_journal_name_full 'Zeitschrift f\"ur Kristallographie - New Crystal Structures'
_journal_page_first 729
_journal_volume 225
_journal_year 2010
_chemical_formula_sum 'C8 H7 N3'
_chemical_formula_weight 145.17
_space_group_IT_number 2
_symmetry_cell_setting triclinic
_symmetry_space_group_name_Hall '-P 1'
_symmetry_space_group_name_H-M 'P -1'
_atom_sites_solution_hydrogens geom
_atom_sites_solution_primary direct
_atom_sites_solution_secondary difmap
_audit_creation_method SHELXL-97
_cell_angle_alpha 73.38(2)
_cell_angle_beta 71.56(2)
_cell_angle_gamma 75.12(2)
_cell_formula_units_Z 16
_cell_length_a 13.452(5)
_cell_length_b 14.016(5)
_cell_length_c 17.086(6)
_cell_measurement_reflns_used all
_cell_measurement_temperature 120(2)
_cell_measurement_theta_max 23.
_cell_measurement_theta_min 3.
_cell_volume 2878.9(18)
_computing_cell_refinement MAR
_computing_data_collection MAR
_computing_data_reduction MARHKL
_computing_molecular_graphics 'PLATON (19)'
_computing_structure_refinement 'SHELXL-97 (18)'
_computing_structure_solution 'SHELXS-97 (17)'
_diffrn_ambient_temperature 120(2)
_diffrn_detector_area_resol_mean 6.66
_diffrn_measured_fraction_theta_full 0.942
_diffrn_measured_fraction_theta_max 0.942
_diffrn_measurement_device_type 'MAR345 image plate'
_diffrn_measurement_method '289 images, \D\F 3\%'
_diffrn_radiation_monochromator graphite
_diffrn_radiation_source 'RU200 rotating anode'
_diffrn_radiation_type MoK\a
_diffrn_radiation_wavelength 0.71069
_diffrn_reflns_av_R_equivalents 0.064
_diffrn_reflns_av_sigmaI/netI 0.0532
_diffrn_reflns_limit_h_max 14
_diffrn_reflns_limit_h_min 0
_diffrn_reflns_limit_k_max 15
_diffrn_reflns_limit_k_min -14
_diffrn_reflns_limit_l_max 18
_diffrn_reflns_limit_l_min -17
_diffrn_reflns_number 78595
_diffrn_reflns_theta_full 23.25
_diffrn_reflns_theta_max 23.25
_diffrn_reflns_theta_min 3.02
_exptl_absorpt_coefficient_mu 0.086
_exptl_absorpt_correction_type none
_exptl_crystal_colour colourless
_exptl_crystal_density_diffrn 1.340
_exptl_crystal_density_method 'not measured'
_exptl_crystal_description bloc
_exptl_crystal_F_000 1216
_exptl_crystal_size_max 0.40
_exptl_crystal_size_mid 0.32
_exptl_crystal_size_min 0.32
_refine_diff_density_max 0.513
_refine_diff_density_min -0.387
_refine_diff_density_rms 0.057
_refine_ls_extinction_coef 0.0074(9)
_refine_ls_extinction_expression Fc^*^=kFc[1+0.001xFc^2^\l^3^/sin(2\q)]^-1/4^
_refine_ls_extinction_method SHELXL
_refine_ls_goodness_of_fit_ref 1.065
_refine_ls_hydrogen_treatment refxyz
_refine_ls_matrix_type full
_refine_ls_number_parameters 963
_refine_ls_number_reflns 7772
_refine_ls_number_restraints 25
_refine_ls_restrained_S_all 1.065
_refine_ls_R_factor_all 0.0669
_refine_ls_R_factor_gt 0.0539
_refine_ls_shift/su_max 0.000
_refine_ls_shift/su_mean 0.000
_refine_ls_structure_factor_coef Fsqd
_refine_ls_weighting_details 'calc w=1/[\s^2^(Fo^2^)+(0.0661P)^2^+2.2569P] where P=(Fo^2^+2Fc^2^)/3'
_refine_ls_weighting_scheme calc
_refine_ls_wR_factor_gt 0.1430
_refine_ls_wR_factor_ref 0.1515
_reflns_number_gt 6293
_reflns_number_total 7772
_reflns_threshold_expression >2sigma(I)
_cod_data_source_file 1267-3175.cff
_cod_data_source_block cd203
_cod_database_code 8102843

loop_
_symmetry_equiv_pos_as_xyz
'x, y, z'
'-x, -y, -z'

loop_
_atom_site_label
_atom_site_type_symbol
_atom_site_fract_x
_atom_site_fract_y
_atom_site_fract_z
_atom_site_U_iso_or_equiv
_atom_site_adp_type
_atom_site_occupancy
_atom_site_symmetry_multiplicity
_atom_site_calc_flag
_atom_site_refinement_flags
_atom_site_disorder_assembly
_atom_site_disorder_group
N1 N 0.64820(17) 0.47522(15) 0.34000(13) 0.0263(5) Uani 1 1 d . . .
C1 C 0.6292(2) 0.4541(2) 0.27352(18) 0.0320(6) Uani 1 1 d . . .
C2 C 0.5764(2) 0.3752(2) 0.30639(18) 0.0336(6) Uani 1 1 d . . .
N2 N 0.56109(16) 0.34712(15) 0.39315(14) 0.0289(5) Uani 1 1 d . . .
C3 C 0.60515(19) 0.40996(17) 0.41085(16) 0.0240(6) Uani 1 1 d . . .
C4 C 0.60972(18) 0.40875(17) 0.49564(16) 0.0237(6) Uani 1 1 d . . .
C5 C 0.5636(2) 0.3390(2) 0.56592(18) 0.0335(6) Uani 1 1 d . . .
C6 C 0.5690(2) 0.3404(2) 0.64484(18) 0.0383(7) Uani 1 1 d . . .
C7 C 0.6188(2) 0.4113(2) 0.65200(19) 0.0370(7) Uani 1 1 d . . .
C8 C 0.6610(2) 0.4784(2) 0.57919(18) 0.0346(7) Uani 1 1 d . . .
N3 N 0.65789(17) 0.47830(15) 0.50156(14) 0.0299(5) Uani 1 1 d . . .
H00 H 0.684(2) 0.525(2) 0.3359(17) 0.036 Uiso 1 1 d . . .
H1 H 0.648(2) 0.495(2) 0.2181(19) 0.036 Uiso 1 1 d . . .
H2 H 0.547(2) 0.3389(19) 0.2784(17) 0.036 Uiso 1 1 d . . .
H5 H 0.525(2) 0.290(2) 0.5582(17) 0.036 Uiso 1 1 d . . .
H6 H 0.535(2) 0.294(2) 0.6964(18) 0.036 Uiso 1 1 d . . .
H7 H 0.621(2) 0.4213(19) 0.7071(19) 0.036 Uiso 1 1 d . . .
H8 H 0.697(2) 0.533(2) 0.5823(17) 0.036 Uiso 1 1 d . . .
N11 N 0.32683(17) 0.55049(16) 0.15302(14) 0.0292(5) Uani 1 1 d . . .
C11 C 0.2709(2) 0.6468(2) 0.15536(18) 0.0336(6) Uani 1 1 d . . .
C12 C 0.3442(2) 0.7083(2) 0.1210(2) 0.0406(7) Uani 1 1 d . . .
N12 N 0.44460(18) 0.65254(16) 0.09688(15) 0.0365(6) Uani 1 1 d . . .
C13 C 0.4307(2) 0.55768(19) 0.11684(16) 0.0291(6) Uani 1 1 d . . .
C14 C 0.5143(2) 0.46914(19) 0.10322(16) 0.0312(6) Uani 1 1 d . . .
C15 C 0.6181(2) 0.4786(2) 0.0627(2) 0.0452(8) Uani 1 1 d DU . .
C16 C 0.6923(3) 0.3892(4) 0.0529(2) 0.0646(12) Uani 1 1 d U . .
C17 C 0.6619(3) 0.2965(3) 0.0865(3) 0.0718(12) Uani 1 1 d U . .
C18 C 0.5583(4) 0.2959(3) 0.1260(4) 0.0879(16) Uani 1 1 d . . .
N13 N 0.4829(2) 0.37833(19) 0.1355(2) 0.0614(8) Uani 1 1 d . . .
H01 H 0.300(3) 0.492(3) 0.173(2) 0.074 Uiso 1 1 d . . .
H11 H 0.190(3) 0.660(3) 0.181(2) 0.074 Uiso 1 1 d . . .
H12 H 0.330(3) 0.783(3) 0.114(2) 0.074 Uiso 1 1 d . . .
H15 H 0.636(3) 0.538(2) 0.044(2) 0.074 Uiso 1 1 d D . .
H16 H 0.756(3) 0.394(3) 0.028(2) 0.074 Uiso 1 1 d . . .
H17 H 0.713(3) 0.223(3) 0.081(2) 0.074 Uiso 1 1 d . . .
H18 H 0.531(3) 0.226(3) 0.159(2) 0.074 Uiso 1 1 d . . .
N21 N 0.1178(2) 0.26404(18) 0.29336(17) 0.0451(7) Uani 1 1 d . . .
C21 C 0.2026(3) 0.2348(2) 0.3282(2) 0.0536(9) Uani 1 1 d . . .
C22 C 0.2676(3) 0.3031(2) 0.2856(2) 0.0546(9) Uani 1 1 d . . .
N22 N 0.22461(19) 0.37551(18) 0.22560(16) 0.0447(6) Uani 1 1 d . . .
C23 C 0.1336(2) 0.3495(2) 0.23224(18) 0.0378(7) Uani 1 1 d . . .
C24 C 0.0558(2) 0.40653(19) 0.18417(17) 0.0327(6) Uani 1 1 d . . .
C25 C 0.0642(3) 0.5027(2) 0.13369(18) 0.0381(7) Uani 1 1 d . . .
C26 C -0.0145(3) 0.5539(2) 0.09354(18) 0.0413(7) Uani 1 1 d . . .
C27 C -0.0998(2) 0.5094(2) 0.10461(19) 0.0399(7) Uani 1 1 d . . .
C28 C -0.1008(2) 0.4134(2) 0.1547(2) 0.0409(7) Uani 1 1 d . . .
N23 N -0.02501(18) 0.36124(17) 0.19422(16) 0.0400(6) Uani 1 1 d . . .
H02 H 0.064(3) 0.231(2) 0.308(2) 0.048 Uiso 1 1 d . . .
H21 H 0.209(2) 0.177(2) 0.376(2) 0.048 Uiso 1 1 d . . .
H22 H 0.333(3) 0.307(2) 0.2926(19) 0.048 Uiso 1 1 d . . .
H25 H 0.120(3) 0.529(2) 0.1312(19) 0.048 Uiso 1 1 d . . .
H26 H -0.010(2) 0.625(2) 0.0585(19) 0.048 Uiso 1 1 d . . .
H27 H -0.157(2) 0.542(2) 0.0782(19) 0.048 Uiso 1 1 d . . .
H28 H -0.154(2) 0.377(2) 0.1623(19) 0.048 Uiso 1 1 d . . .
N31 N 0.60862(17) -0.23106(15) 0.51978(14) 0.0274(5) Uani 1 1 d . . .
C31 C 0.6918(2) -0.2662(2) 0.45792(17) 0.0308(6) Uani 1 1 d . . .
C32 C 0.7570(2) -0.1964(2) 0.42882(18) 0.0345(7) Uani 1 1 d . . .
N32 N 0.71570(17) -0.11892(15) 0.47098(14) 0.0315(5) Uani 1 1 d . . .
C33 C 0.62565(19) -0.14286(17) 0.52572(16) 0.0255(6) Uani 1 1 d . . .
C34 C 0.5526(2) -0.08315(18) 0.58560(16) 0.0261(6) Uani 1 1 d . . .
C35 C 0.5661(2) 0.0121(2) 0.58442(18) 0.0352(7) Uani 1 1 d . . .
C36 C 0.4938(2) 0.0650(2) 0.64201(18) 0.0383(7) Uani 1 1 d . . .
C37 C 0.4106(2) 0.0220(2) 0.69957(19) 0.0381(7) Uani 1 1 d . . .
C38 C 0.4030(2) -0.0726(2) 0.6957(2) 0.0438(8) Uani 1 1 d . . .
N33 N 0.47218(18) -0.12628(16) 0.64069(15) 0.0377(6) Uani 1 1 d . . .
H03 H 0.556(3) -0.261(2) 0.548(2) 0.045 Uiso 1 1 d . . .
H31 H 0.693(2) -0.330(2) 0.4436(19) 0.045 Uiso 1 1 d . . .
H32 H 0.830(2) -0.199(2) 0.3857(19) 0.045 Uiso 1 1 d . . .
H35 H 0.625(2) 0.038(2) 0.5451(19) 0.045 Uiso 1 1 d . . .
H36 H 0.499(2) 0.132(2) 0.6420(18) 0.045 Uiso 1 1 d . . .
H37 H 0.355(2) 0.059(2) 0.7440(19) 0.045 Uiso 1 1 d . . .
H38 H 0.341(2) -0.106(2) 0.7380(19) 0.045 Uiso 1 1 d . . .
N41 N 0.82172(17) 0.05578(16) 0.40660(13) 0.0263(5) Uani 1 1 d . . .
C41 C 0.7656(2) 0.15253(18) 0.38806(16) 0.0294(6) Uani 1 1 d . . .
C42 C 0.8394(2) 0.2138(2) 0.35911(18) 0.0350(7) Uani 1 1 d . . .
N42 N 0.93950(17) 0.15748(15) 0.35964(14) 0.0319(5) Uani 1 1 d . . .
C43 C 0.9248(2) 0.06268(18) 0.38970(16) 0.0260(6) Uani 1 1 d . . .
C44 C 1.0070(2) -0.02759(19) 0.40312(15) 0.0288(6) Uani 1 1 d . . .
C45 C 1.1118(2) -0.0224(2) 0.3922(2) 0.0425(7) Uani 1 1 d U . .
C46 C 1.1835(2) -0.1154(3) 0.4082(2) 0.0494(9) Uani 1 1 d U . .
C47 C 1.1471(3) -0.2046(3) 0.4308(2) 0.0538(9) Uani 1 1 d U . .
C48 C 1.0430(3) -0.2019(2) 0.4369(2) 0.0590(9) Uani 1 1 d . . .
N43 N 0.9727(2) -0.11661(17) 0.42586(17) 0.0494(7) Uani 1 1 d . . .
H04 H 0.794(3) 0.004(3) 0.428(2) 0.059 Uiso 1 1 d . . .
H41 H 0.689(3) 0.166(2) 0.393(2) 0.059 Uiso 1 1 d . . .
H42 H 0.829(3) 0.287(3) 0.337(2) 0.059 Uiso 1 1 d . . .
H45 H 1.126(3) 0.044(2) 0.374(2) 0.059 Uiso 1 1 d . . .
H46 H 1.253(3) -0.115(2) 0.401(2) 0.059 Uiso 1 1 d . . .
H47 H 1.198(3) -0.273(2) 0.441(2) 0.059 Uiso 1 1 d . . .
H48 H 1.013(2) -0.277(2) 0.451(2) 0.059 Uiso 1 1 d . . .
N51 N 0.84450(17) 0.03414(16) -0.09286(14) 0.0298(5) Uani 1 1 d . . .
C51 C 0.8598(2) 0.0543(2) -0.17833(18) 0.0358(7) Uani 1 1 d . . .
C52 C 0.9162(2) 0.1308(2) -0.21122(19) 0.0363(7) Uani 1 1 d . . .
N52 N 0.93764(17) 0.15752(15) -0.14791(13) 0.0303(5) Uani 1 1 d . . .
C53 C 0.89323(19) 0.09666(17) -0.07676(16) 0.0271(6) Uani 1 1 d . . .
C54 C 0.89482(19) 0.09765(17) 0.00821(16) 0.0260(6) Uani 1 1 d . . .
C55 C 0.9431(2) 0.1673(2) 0.02003(19) 0.0361(7) Uani 1 1 d . . .
C56 C 0.9420(2) 0.1668(2) 0.1009(2) 0.0427(8) Uani 1 1 d . . .
C57 C 0.8948(2) 0.0959(2) 0.1678(2) 0.0433(7) Uani 1 1 d . . .
C58 C 0.8510(2) 0.0287(2) 0.15024(18) 0.0383(7) Uani 1 1 d . . .
N53 N 0.84852(17) 0.02845(15) 0.07264(14) 0.0333(5) Uani 1 1 d . . .
H05 H 0.809(2) -0.010(2) -0.0563(19) 0.040 Uiso 1 1 d . . .
H51 H 0.830(2) 0.018(2) -0.2047(18) 0.040 Uiso 1 1 d . . .
H52 H 0.939(2) 0.164(2) -0.2704(19) 0.040 Uiso 1 1 d . . .
H55 H 0.978(2) 0.213(2) -0.0294(19) 0.040 Uiso 1 1 d . . .
H56 H 0.975(2) 0.215(2) 0.1095(18) 0.040 Uiso 1 1 d . . .
H57 H 0.895(2) 0.098(2) 0.2267(19) 0.040 Uiso 1 1 d . . .
H58 H 0.818(2) -0.028(2) 0.1967(18) 0.040 Uiso 1 1 d . . .
N61 N 0.88190(17) 0.74079(15) 0.20670(13) 0.0275(5) Uani 1 1 d . . .
C61 C 0.7974(2) 0.7806(2) 0.17164(18) 0.0322(6) Uani 1 1 d . . .
C62 C 0.7248(2) 0.7191(2) 0.21280(17) 0.0326(6) Uani 1 1 d . . .
N62 N 0.76225(17) 0.64142(15) 0.27271(13) 0.0296(5) Uani 1 1 d . . .
C63 C 0.85764(19) 0.65719(17) 0.26692(15) 0.0252(6) Uani 1 1 d . . .
C64 C 0.9313(2) 0.59226(19) 0.31605(16) 0.0296(6) Uani 1 1 d . . .
C65 C 0.9105(3) 0.4989(3) 0.3658(2) 0.0559(10) Uani 1 1 d . . .
C66 C 0.9832(3) 0.4391(3) 0.4080(3) 0.0846(15) Uani 1 1 d . . .
C67 C 1.0734(3) 0.4728(3) 0.4020(2) 0.0651(11) Uani 1 1 d . . .
C68 C 1.0883(3) 0.5653(2) 0.3508(2) 0.0457(8) Uani 1 1 d . . .
N63 N 1.01916(18) 0.62580(17) 0.30755(15) 0.0380(6) Uani 1 1 d . . .
H06 H 0.940(3) 0.767(2) 0.1933(19) 0.046 Uiso 1 1 d . . .
H61 H 0.799(2) 0.838(2) 0.126(2) 0.046 Uiso 1 1 d . . .
H62 H 0.657(2) 0.723(2) 0.2045(19) 0.046 Uiso 1 1 d . . .
H65 H 0.852(3) 0.479(2) 0.3666(19) 0.046 Uiso 1 1 d . . .
H66 H 0.975(2) 0.372(2) 0.4322(19) 0.046 Uiso 1 1 d . . .
H67 H 1.126(2) 0.435(2) 0.4310(19) 0.046 Uiso 1 1 d . . .
H68 H 1.146(3) 0.591(2) 0.3463(19) 0.046 Uiso 1 1 d . . .
N71 N 0.6242(2) 0.75625(18) 0.02283(18) 0.0430(7) Uani 1 1 d . . .
C71 C 0.7091(3) 0.7249(2) -0.0390(2) 0.0521(9) Uani 1 1 d . . .
C72 C 0.7726(3) 0.7949(3) -0.0644(2) 0.0531(9) Uani 1 1 d . . .
N72 N 0.7290(2) 0.87007(18) -0.02124(16) 0.0445(6) Uani 1 1 d . . .
C73 C 0.6389(2) 0.8442(2) 0.03125(19) 0.0380(7) Uani 1 1 d . . .
C74 C 0.5589(2) 0.9048(2) 0.08772(19) 0.0394(7) Uani 1 1 d . . .
C75 C 0.5574(3) 1.0072(3) 0.0774(2) 0.0557(10) Uani 1 1 d . . .
C76 C 0.4726(4) 1.0607(3) 0.1283(3) 0.0674(12) Uani 1 1 d . . .
C77 C 0.3951(3) 1.0128(3) 0.1880(3) 0.0608(10) Uani 1 1 d . . .
C78 C 0.4038(3) 0.9120(3) 0.1949(2) 0.0536(9) Uani 1 1 d . . .
N73 N 0.48377(19) 0.85698(18) 0.14652(17) 0.0444(6) Uani 1 1 d . . .
H07 H 0.572(3) 0.727(2) 0.049(2) 0.053 Uiso 1 1 d . . .
H71 H 0.714(2) 0.666(2) -0.063(2) 0.053 Uiso 1 1 d . . .
H72 H 0.840(3) 0.795(2) -0.107(2) 0.053 Uiso 1 1 d . . .
H75 H 0.615(3) 1.035(2) 0.037(2) 0.053 Uiso 1 1 d . . .
H76 H 0.468(3) 1.123(3) 0.122(2) 0.053 Uiso 1 1 d . . .
H77 H 0.330(3) 1.054(2) 0.227(2) 0.053 Uiso 1 1 d . . .
H78 H 0.340(3) 0.874(2) 0.241(2) 0.053 Uiso 1 1 d . . .

loop_
_atom_site_aniso_label
_atom_site_aniso_U_11
_atom_site_aniso_U_22
_atom_site_aniso_U_33
_atom_site_aniso_U_23
_atom_site_aniso_U_13
_atom_site_aniso_U_12
N1 0.0255(12) 0.0273(11) 0.0275(12) -0.0049(9) -0.0044(10) -0.0114(9)
C1 0.0305(16) 0.0379(16) 0.0285(15) -0.0079(12) -0.0069(13) -0.0084(12)
C2 0.0297(16) 0.0402(16) 0.0360(17) -0.0164(13) -0.0064(13) -0.0091(12)
N2 0.0227(12) 0.0264(11) 0.0385(14) -0.0097(10) -0.0045(10) -0.0079(9)
C3 0.0156(13) 0.0219(13) 0.0319(15) -0.0058(11) -0.0029(11) -0.0035(10)
C4 0.0153(13) 0.0202(12) 0.0316(14) -0.0043(10) -0.0054(11) 0.0010(9)
C5 0.0285(16) 0.0310(15) 0.0368(16) -0.0002(12) -0.0081(13) -0.0071(12)
C6 0.0305(17) 0.0410(17) 0.0320(16) 0.0056(13) -0.0068(13) -0.0043(13)
C7 0.0293(16) 0.0479(17) 0.0312(16) -0.0098(13) -0.0124(13) 0.0042(13)
C8 0.0358(17) 0.0354(15) 0.0364(17) -0.0099(13) -0.0169(13) -0.0017(12)
N3 0.0276(13) 0.0280(12) 0.0356(13) -0.0052(10) -0.0114(10) -0.0058(9)
N11 0.0269(13) 0.0313(13) 0.0311(12) -0.0018(10) -0.0071(10) -0.0147(10)
C11 0.0292(16) 0.0348(16) 0.0366(16) -0.0025(12) -0.0120(13) -0.0074(12)
C12 0.0320(17) 0.0300(15) 0.057(2) -0.0028(14) -0.0135(15) -0.0068(12)
N12 0.0285(14) 0.0309(13) 0.0480(15) 0.0018(11) -0.0111(11) -0.0125(10)
C13 0.0279(16) 0.0307(14) 0.0300(14) -0.0007(11) -0.0097(12) -0.0118(11)
C14 0.0344(17) 0.0344(15) 0.0312(15) -0.0067(12) -0.0152(13) -0.0096(12)
C15 0.0264(18) 0.059(2) 0.0411(18) 0.0088(15) -0.0116(14) -0.0106(15)
C16 0.0257(19) 0.126(4) 0.0322(18) -0.014(2) -0.0107(15) 0.003(2)
C17 0.069(3) 0.068(3) 0.101(3) -0.052(2) -0.049(3) 0.020(2)
C18 0.073(3) 0.035(2) 0.184(5) -0.037(3) -0.074(3) 0.0056(19)
N13 0.0521(18) 0.0373(15) 0.108(3) -0.0169(15) -0.0368(18) -0.0107(13)
N21 0.0371(16) 0.0370(14) 0.0608(17) 0.0110(12) -0.0198(13) -0.0222(11)
C21 0.047(2) 0.0418(18) 0.075(2) 0.0152(17) -0.0337(19) -0.0225(15)
C22 0.043(2) 0.0494(19) 0.076(2) 0.0096(17) -0.0306(19) -0.0241(15)
N22 0.0384(15) 0.0426(14) 0.0554(16) 0.0052(12) -0.0159(13) -0.0248(11)
C23 0.0341(17) 0.0348(15) 0.0431(17) 0.0018(13) -0.0071(14) -0.0193(12)
C24 0.0316(16) 0.0304(14) 0.0339(15) -0.0030(12) -0.0043(13) -0.0121(11)
C25 0.049(2) 0.0354(16) 0.0321(16) -0.0034(13) -0.0077(14) -0.0193(14)
C26 0.059(2) 0.0291(15) 0.0342(16) -0.0031(13) -0.0112(15) -0.0115(14)
C27 0.0396(19) 0.0397(17) 0.0374(17) -0.0128(13) -0.0092(14) 0.0016(13)
C28 0.0294(17) 0.0421(18) 0.0492(19) -0.0058(14) -0.0098(15) -0.0088(13)
N23 0.0286(14) 0.0360(13) 0.0528(15) 0.0009(11) -0.0125(12) -0.0112(10)
N31 0.0250(13) 0.0264(12) 0.0319(12) -0.0061(9) -0.0035(10) -0.0121(9)
C31 0.0313(16) 0.0299(14) 0.0316(15) -0.0087(12) -0.0033(13) -0.0103(11)
C32 0.0336(17) 0.0376(16) 0.0337(15) -0.0116(13) -0.0014(13) -0.0140(12)
N32 0.0311(14) 0.0311(12) 0.0343(13) -0.0080(10) -0.0038(11) -0.0143(10)
C33 0.0240(15) 0.0247(13) 0.0304(14) -0.0033(11) -0.0084(12) -0.0106(10)
C34 0.0249(15) 0.0275(13) 0.0299(14) -0.0047(11) -0.0125(12) -0.0071(10)
C35 0.0456(19) 0.0321(15) 0.0310(15) -0.0040(12) -0.0089(14) -0.0171(13)
C36 0.055(2) 0.0268(15) 0.0394(17) -0.0093(13) -0.0176(15) -0.0094(13)
C37 0.0347(18) 0.0392(16) 0.0462(18) -0.0182(14) -0.0149(15) -0.0016(13)
C38 0.0307(18) 0.0470(18) 0.056(2) -0.0233(15) 0.0019(15) -0.0135(13)
N33 0.0285(14) 0.0358(13) 0.0501(15) -0.0174(11) 0.0012(12) -0.0135(10)
N41 0.0254(13) 0.0266(12) 0.0274(12) -0.0033(9) -0.0044(10) -0.0120(9)
C41 0.0278(16) 0.0251(14) 0.0322(15) -0.0053(11) -0.0056(13) -0.0040(11)
C42 0.0331(17) 0.0252(14) 0.0416(17) -0.0037(12) -0.0044(13) -0.0076(12)
N42 0.0271(13) 0.0281(12) 0.0394(13) -0.0056(10) -0.0048(11) -0.0102(9)
C43 0.0235(15) 0.0305(14) 0.0250(13) -0.0052(11) -0.0036(11) -0.0109(11)
C44 0.0277(16) 0.0370(15) 0.0202(13) -0.0043(11) -0.0050(11) -0.0071(11)
C45 0.0324(18) 0.0532(19) 0.0461(18) -0.0220(15) -0.0078(14) -0.0061(14)
C46 0.0236(17) 0.086(3) 0.0406(18) -0.0316(17) -0.0058(15) 0.0023(16)
C47 0.059(2) 0.0458(19) 0.048(2) 0.0003(15) -0.0201(18) 0.0000(17)
C48 0.055(2) 0.0388(19) 0.065(2) 0.0066(16) -0.0159(19) 0.0011(16)
N43 0.0445(16) 0.0323(14) 0.0553(17) 0.0060(12) -0.0057(13) -0.0068(11)
N51 0.0253(13) 0.0311(12) 0.0320(13) -0.0019(10) -0.0048(10) -0.0127(9)
C51 0.0340(17) 0.0402(16) 0.0364(17) -0.0079(13) -0.0126(14) -0.0088(13)
C52 0.0327(17) 0.0423(17) 0.0311(16) 0.0000(13) -0.0103(13) -0.0089(13)
N52 0.0262(13) 0.0299(12) 0.0310(13) 0.0006(10) -0.0061(10) -0.0089(9)
C53 0.0203(14) 0.0227(13) 0.0357(15) -0.0030(11) -0.0064(12) -0.0045(10)
C54 0.0173(14) 0.0222(13) 0.0332(15) -0.0060(11) -0.0025(11) -0.0002(10)
C55 0.0323(17) 0.0321(15) 0.0428(18) -0.0104(13) -0.0051(14) -0.0078(12)
C56 0.0346(18) 0.0452(18) 0.057(2) -0.0273(16) -0.0138(15) -0.0024(13)
C57 0.0324(18) 0.056(2) 0.0385(18) -0.0203(15) -0.0083(14) 0.0064(14)
C58 0.0340(17) 0.0425(17) 0.0304(16) -0.0067(13) -0.0030(13) -0.0017(13)
N53 0.0270(13) 0.0300(12) 0.0354(14) -0.0053(10) -0.0015(10) -0.0033(9)
N61 0.0247(13) 0.0261(11) 0.0298(12) -0.0017(9) -0.0029(10) -0.0120(9)
C61 0.0308(16) 0.0310(15) 0.0326(15) -0.0003(12) -0.0092(13) -0.0083(12)
C62 0.0274(16) 0.0367(15) 0.0332(15) -0.0025(12) -0.0085(13) -0.0106(12)
N62 0.0299(13) 0.0306(12) 0.0277(12) -0.0034(10) -0.0039(10) -0.0125(9)
C63 0.0255(15) 0.0253(13) 0.0235(13) -0.0045(11) -0.0015(11) -0.0097(10)
C64 0.0290(16) 0.0322(14) 0.0239(14) -0.0044(11) -0.0016(12) -0.0084(11)
C65 0.042(2) 0.056(2) 0.058(2) 0.0218(17) -0.0167(18) -0.0229(16)
C66 0.064(3) 0.072(3) 0.088(3) 0.051(2) -0.028(2) -0.028(2)
C67 0.044(2) 0.077(3) 0.050(2) 0.0230(19) -0.0169(18) -0.0062(18)
C68 0.0359(19) 0.060(2) 0.0395(18) -0.0003(15) -0.0146(15) -0.0124(15)
N63 0.0335(14) 0.0431(14) 0.0376(14) 0.0010(11) -0.0132(12) -0.0135(11)
N71 0.0293(16) 0.0351(14) 0.0623(17) -0.0021(12) -0.0078(14) -0.0170(11)
C71 0.0342(19) 0.0431(18) 0.075(2) -0.0112(17) -0.0034(18) -0.0157(14)
C72 0.036(2) 0.058(2) 0.062(2) -0.0024(18) -0.0076(17) -0.0218(16)
N72 0.0414(16) 0.0456(15) 0.0506(16) 0.0062(12) -0.0189(13) -0.0256(12)
C73 0.0376(18) 0.0332(15) 0.0478(18) 0.0072(13) -0.0220(15) -0.0191(13)
C74 0.0443(18) 0.0344(16) 0.0502(18) 0.0014(13) -0.0323(16) -0.0125(13)
C75 0.081(3) 0.046(2) 0.059(2) 0.0030(17) -0.044(2) -0.0278(19)
C76 0.110(4) 0.0352(19) 0.084(3) -0.019(2) -0.066(3) -0.002(2)
C77 0.071(3) 0.058(2) 0.068(3) -0.019(2) -0.045(2) 0.002(2)
C78 0.045(2) 0.055(2) 0.068(2) -0.0180(18) -0.0276(19) 0.0011(16)
N73 0.0357(15) 0.0416(14) 0.0584(17) -0.0063(13) -0.0188(13) -0.0086(11)

loop_
_atom_type_symbol
_atom_type_description
_atom_type_scat_dispersion_real
_atom_type_scat_dispersion_imag
_atom_type_scat_source
C C 0.0033 0.0016 'International Tables Vol C Tables 4.2.6.8 and 6.1.1.4'
H H 0.0000 0.0000 'International Tables Vol C Tables 4.2.6.8 and 6.1.1.4'
N N 0.0061 0.0033 'International Tables Vol C Tables 4.2.6.8 and 6.1.1.4'

loop_
_geom_angle_atom_site_label_1
_geom_angle_atom_site_label_2
_geom_angle_atom_site_label_3
_geom_angle
_geom_angle_site_symmetry_1
_geom_angle_site_symmetry_3
_geom_angle_publ_flag
C3 N1 C1 107.3(2) . . ?
C3 N1 H00 127.7(17) . . ?
C1 N1 H00 125.1(17) . . ?
C2 C1 N1 106.3(2) . . ?
C2 C1 H1 132.7(16) . . ?
N1 C1 H1 120.8(16) . . ?
C1 C2 N2 110.1(2) . . ?
C1 C2 H2 130.7(15) . . ?
N2 C2 H2 119.2(15) . . ?
C3 N2 C2 104.9(2) . . ?
N2 C3 N1 111.5(2) . . ?
N2 C3 C4 125.0(2) . . ?
N1 C3 C4 123.5(2) . . ?
N3 C4 C5 122.9(2) . . ?
N3 C4 C3 116.7(2) . . ?
C5 C4 C3 120.4(2) . . ?
C6 C5 C4 118.8(3) . . ?
C6 C5 H5 121.4(15) . . ?
C4 C5 H5 119.7(15) . . ?
C5 C6 C7 119.0(3) . . ?
C5 C6 H6 121.6(16) . . ?
C7 C6 H6 119.3(16) . . ?
C8 C7 C6 118.3(3) . . ?
C8 C7 H7 117.2(15) . . ?
C6 C7 H7 124.4(15) . . ?
N3 C8 C7 124.0(3) . . ?
N3 C8 H8 115.6(15) . . ?
C7 C8 H8 120.4(15) . . ?
C8 N3 C4 117.0(2) . . ?
C13 N11 C11 107.2(2) . . ?
C13 N11 H01 126(2) . . ?
C11 N11 H01 127(2) . . ?
C12 C11 N11 105.9(3) . . ?
C12 C11 H11 132.9(19) . . ?
N11 C11 H11 121.2(19) . . ?
C11 C12 N12 110.4(2) . . ?
C11 C12 H12 126(2) . . ?
N12 C12 H12 123(2) . . ?
C13 N12 C12 105.0(2) . . ?
N12 C13 N11 111.5(2) . . ?
N12 C13 C14 126.0(2) . . ?
N11 C13 C14 122.5(2) . . ?
N13 C14 C15 122.7(3) . . ?
N13 C14 C13 115.7(2) . . ?
C15 C14 C13 121.5(2) . . ?
C14 C15 C16 117.2(3) . . ?
C14 C15 H15 120(3) . . ?
C16 C15 H15 123(3) . . ?
C17 C16 C15 120.6(3) . . ?
C17 C16 H16 122(3) . . ?
C15 C16 H16 118(3) . . ?
C18 C17 C16 117.2(3) . . ?
C18 C17 H17 116.8(19) . . ?
C16 C17 H17 126.0(19) . . ?
N13 C18 C17 125.2(4) . . ?
N13 C18 H18 114(2) . . ?
C17 C18 H18 120.7(19) . . ?
C18 N13 C14 117.0(3) . . ?
C23 N21 C21 107.3(2) . . ?
C23 N21 H02 128(2) . . ?
C21 N21 H02 125(2) . . ?
C22 C21 N21 106.0(3) . . ?
C22 C21 H21 129.9(17) . . ?
N21 C21 H21 124.1(17) . . ?
C21 C22 N22 110.5(3) . . ?
C21 C22 H22 129.9(18) . . ?
N22 C22 H22 119.5(18) . . ?
C23 N22 C22 105.0(2) . . ?
N22 C23 N21 111.2(3) . . ?
N22 C23 C24 125.7(2) . . ?
N21 C23 C24 123.0(2) . . ?
N23 C24 C25 122.4(3) . . ?
N23 C24 C23 115.7(2) . . ?
C25 C24 C23 121.8(3) . . ?
C26 C25 C24 118.7(3) . . ?
C26 C25 H25 123.8(19) . . ?
C24 C25 H25 117.5(19) . . ?
C25 C26 C27 119.7(3) . . ?
C25 C26 H26 118.7(17) . . ?
C27 C26 H26 121.5(17) . . ?
C28 C27 C26 117.6(3) . . ?
C28 C27 H27 119.4(18) . . ?
C26 C27 H27 122.9(18) . . ?
N23 C28 C27 124.1(3) . . ?
N23 C28 H28 113.5(18) . . ?
C27 C28 H28 122.4(18) . . ?
C24 N23 C28 117.4(2) . . ?
C33 N31 C31 107.7(2) . . ?
C33 N31 H03 128(2) . . ?
C31 N31 H03 124(2) . . ?
C32 C31 N31 105.5(2) . . ?
C32 C31 H31 134.9(17) . . ?
N31 C31 H31 119.5(17) . . ?
C31 C32 N32 110.5(3) . . ?
C31 C32 H32 128.5(16) . . ?
N32 C32 H32 120.9(16) . . ?
C33 N32 C32 105.0(2) . . ?
N32 C33 N31 111.3(2) . . ?
N32 C33 C34 125.6(2) . . ?
N31 C33 C34 123.1(2) . . ?
N33 C34 C35 122.5(2) . . ?
N33 C34 C33 115.6(2) . . ?
C35 C34 C33 121.9(2) . . ?
C36 C35 C34 119.0(3) . . ?
C36 C35 H35 121.7(18) . . ?
C34 C35 H35 119.2(18) . . ?
C37 C36 C35 119.5(3) . . ?
C37 C36 H36 119.1(17) . . ?
C35 C36 H36 121.4(17) . . ?
C38 C37 C36 117.5(3) . . ?
C38 C37 H37 120.6(16) . . ?
C36 C37 H37 121.9(16) . . ?
N33 C38 C37 124.6(3) . . ?
N33 C38 H38 116.8(16) . . ?
C37 C38 H38 118.6(16) . . ?
C34 N33 C38 116.9(2) . . ?
C43 N41 C41 107.3(2) . . ?
C43 N41 H04 128(2) . . ?
C41 N41 H04 124(2) . . ?
C42 C41 N41 105.5(2) . . ?
C42 C41 H41 132.4(18) . . ?
N41 C41 H41 122.0(18) . . ?
C41 C42 N42 110.5(2) . . ?
C41 C42 H42 128.7(19) . . ?
N42 C42 H42 120.7(19) . . ?
C43 N42 C42 104.9(2) . . ?
N42 C43 N41 111.8(2) . . ?
N42 C43 C44 126.7(2) . . ?
N41 C43 C44 121.5(2) . . ?
N43 C44 C45 122.4(3) . . ?
N43 C44 C43 114.9(2) . . ?
C45 C44 C43 122.8(2) . . ?
C44 C45 C46 117.3(3) . . ?
C44 C45 H45 114(2) . . ?
C46 C45 H45 129(2) . . ?
C47 C46 C45 119.3(3) . . ?
C47 C46 H46 121(2) . . ?
C45 C46 H46 120(2) . . ?
C48 C47 C46 119.0(3) . . ?
C48 C47 H47 120.4(18) . . ?
C46 C47 H47 120.6(18) . . ?
N43 C48 C47 123.5(3) . . ?
N43 C48 H48 117.0(16) . . ?
C47 C48 H48 119.6(16) . . ?
C48 N43 C44 118.5(3) . . ?
C53 N51 C51 107.5(2) . . ?
C53 N51 H05 127(2) . . ?
C51 N51 H05 125.5(19) . . ?
C52 C51 N51 106.0(2) . . ?
C52 C51 H51 132.2(16) . . ?
N51 C51 H51 121.8(16) . . ?
C51 C52 N52 110.3(2) . . ?
C51 C52 H52 127.4(16) . . ?
N52 C52 H52 122.3(16) . . ?
C53 N52 C52 105.1(2) . . ?
N52 C53 N51 111.1(2) . . ?
N52 C53 C54 125.1(2) . . ?
N51 C53 C54 123.9(2) . . ?
N53 C54 C55 122.6(3) . . ?
N53 C54 C53 116.8(2) . . ?
C55 C54 C53 120.5(2) . . ?
C56 C55 C54 118.9(3) . . ?
C56 C55 H55 122.3(17) . . ?
C54 C55 H55 118.7(17) . . ?
C55 C56 C57 119.0(3) . . ?
C55 C56 H56 119.3(17) . . ?
C57 C56 H56 121.7(17) . . ?
C58 C57 C56 118.2(3) . . ?
C58 C57 H57 124.9(15) . . ?
C56 C57 H57 116.9(15) . . ?
N53 C58 C57 124.4(3) . . ?
N53 C58 H58 113.7(16) . . ?
C57 C58 H58 121.9(16) . . ?
C58 N53 C54 116.8(2) . . ?
C63 N61 C61 107.1(2) . . ?
C63 N61 H06 127(2) . . ?
C61 N61 H06 125.9(19) . . ?
C62 C61 N61 106.0(2) . . ?
C62 C61 H61 132.7(18) . . ?
N61 C61 H61 121.3(18) . . ?
C61 C62 N62 110.4(2) . . ?
C61 C62 H62 129.2(17) . . ?
N62 C62 H62 120.4(17) . . ?
C63 N62 C62 104.9(2) . . ?
N62 C63 N61 111.5(2) . . ?
N62 C63 C64 125.7(2) . . ?
N61 C63 C64 122.8(2) . . ?
N63 C64 C65 122.8(3) . . ?
N63 C64 C63 116.9(2) . . ?
C65 C64 C63 120.2(3) . . ?
C66 C65 C64 118.3(3) . . ?
C66 C65 H65 123.1(19) . . ?
C64 C65 H65 118.5(19) . . ?
C65 C66 C67 120.1(3) . . ?
C65 C66 H66 117.3(19) . . ?
C67 C66 H66 121.8(19) . . ?
C68 C67 C66 117.8(3) . . ?
C68 C67 H67 118.3(18) . . ?
C66 C67 H67 123.9(18) . . ?
N63 C68 C67 123.7(3) . . ?
N63 C68 H68 115.7(19) . . ?
C67 C68 H68 120.5(19) . . ?
C64 N63 C68 117.2(2) . . ?
C73 N71 C71 106.9(2) . . ?
C73 N71 H07 127(2) . . ?
C71 N71 H07 126(2) . . ?
C72 C71 N71 106.0(3) . . ?
C72 C71 H71 130.4(18) . . ?
N71 C71 H71 123.1(18) . . ?
C71 C72 N72 110.8(3) . . ?
C71 C72 H72 127.6(19) . . ?
N72 C72 H72 121.6(18) . . ?
C73 N72 C72 104.8(2) . . ?
N72 C73 N71 111.5(3) . . ?
N72 C73 C74 125.9(3) . . ?
N71 C73 C74 122.5(2) . . ?
N73 C74 C75 122.1(3) . . ?
N73 C74 C73 115.9(2) . . ?
C75 C74 C73 121.9(3) . . ?
C76 C75 C74 117.8(4) . . ?
C76 C75 H75 125(2) . . ?
C74 C75 H75 117(2) . . ?
C77 C76 C75 120.5(3) . . ?
C77 C76 H76 119(2) . . ?
C75 C76 H76 120(2) . . ?
C78 C77 C76 117.8(4) . . ?
C78 C77 H77 122.0(17) . . ?
C76 C77 H77 120.2(17) . . ?
N73 C78 C77 123.9(4) . . ?
N73 C78 H78 118.1(16) . . ?
C77 C78 H78 117.9(16) . . ?
C74 N73 C78 117.8(3) . . ?

loop_
_geom_bond_atom_site_label_1
_geom_bond_atom_site_label_2
_geom_bond_distance
_geom_bond_site_symmetry_2
_geom_bond_publ_flag
N1 C3 1.354(3) . ?
N1 C1 1.363(3) . ?
N1 H00 0.92(3) . ?
C1 C2 1.356(4) . ?
C1 H1 0.95(3) . ?
C2 N2 1.382(4) . ?
C2 H2 1.00(3) . ?
N2 C3 1.324(3) . ?
C3 C4 1.465(4) . ?
C4 N3 1.343(3) . ?
C4 C5 1.396(4) . ?
C5 C6 1.378(4) . ?
C5 H5 1.03(3) . ?
C6 C7 1.384(4) . ?
C6 H6 0.99(3) . ?
C7 C8 1.383(4) . ?
C7 H7 1.00(3) . ?
C8 N3 1.341(3) . ?
C8 H8 1.03(3) . ?
N11 C13 1.354(3) . ?
N11 C11 1.371(4) . ?
N11 H01 0.91(4) . ?
C11 C12 1.356(4) . ?
C11 H11 1.03(4) . ?
C12 N12 1.377(4) . ?
C12 H12 0.99(3) . ?
N12 C13 1.322(3) . ?
C13 C14 1.464(4) . ?
C14 N13 1.353(4) . ?
C14 C15 1.370(4) . ?
C15 C16 1.403(5) . ?
C15 H15 0.87(2) . ?
C16 C17 1.372(6) . ?
C16 H16 0.83(4) . ?
C17 C18 1.343(6) . ?
C17 H17 1.09(4) . ?
C18 N13 1.339(5) . ?
C18 H18 1.08(4) . ?
N21 C23 1.359(4) . ?
N21 C21 1.368(4) . ?
N21 H02 0.89(3) . ?
C21 C22 1.356(4) . ?
C21 H21 0.99(3) . ?
C22 N22 1.377(4) . ?
C22 H22 0.94(3) . ?
N22 C23 1.327(3) . ?
C23 C24 1.465(4) . ?
C24 N23 1.338(3) . ?
C24 C25 1.387(4) . ?
C25 C26 1.376(4) . ?
C25 H25 0.91(3) . ?
C26 C27 1.379(4) . ?
C26 H26 1.01(3) . ?
C27 C28 1.373(4) . ?
C27 H27 0.97(3) . ?
C28 N23 1.342(4) . ?
C28 H28 0.95(3) . ?
N31 C33 1.350(3) . ?
N31 C31 1.371(3) . ?
N31 H03 0.86(3) . ?
C31 C32 1.364(4) . ?
C31 H31 0.99(3) . ?
C32 N32 1.376(3) . ?
C32 H32 1.02(3) . ?
N32 C33 1.329(3) . ?
C33 C34 1.464(4) . ?
C34 N33 1.338(3) . ?
C34 C35 1.387(4) . ?
C35 C36 1.380(4) . ?
C35 H35 0.94(3) . ?
C36 C37 1.377(4) . ?
C36 H36 0.97(3) . ?
C37 C38 1.376(4) . ?
C37 H37 1.04(3) . ?
C38 N33 1.344(4) . ?
C38 H38 1.03(3) . ?
N41 C43 1.348(3) . ?
N41 C41 1.374(3) . ?
N41 H04 0.84(3) . ?
C41 C42 1.360(4) . ?
C41 H41 0.98(3) . ?
C42 N42 1.377(3) . ?
C42 H42 0.98(3) . ?
N42 C43 1.322(3) . ?
C43 C44 1.467(4) . ?
C44 N43 1.351(3) . ?
C44 C45 1.379(4) . ?
C45 C46 1.421(5) . ?
C45 H45 0.94(3) . ?
C46 C47 1.368(5) . ?
C46 H46 0.91(3) . ?
C47 C48 1.362(5) . ?
C47 H47 1.03(3) . ?
C48 N43 1.327(4) . ?
C48 H48 1.16(3) . ?
N51 C53 1.349(3) . ?
N51 C51 1.363(4) . ?
N51 H05 0.86(3) . ?
C51 C52 1.358(4) . ?
C51 H51 0.99(3) . ?
C52 N52 1.370(4) . ?
C52 H52 0.97(3) . ?
N52 C53 1.331(3) . ?
C53 C54 1.463(4) . ?
C54 N53 1.344(3) . ?
C54 C55 1.392(4) . ?
C55 C56 1.376(4) . ?
C55 H55 0.97(3) . ?
C56 C57 1.383(4) . ?
C56 H56 0.96(3) . ?
C57 C58 1.372(4) . ?
C57 H57 1.02(3) . ?
C58 N53 1.338(4) . ?
C58 H58 1.03(3) . ?
N61 C63 1.354(3) . ?
N61 C61 1.370(3) . ?
N61 H06 0.89(3) . ?
C61 C62 1.357(4) . ?
C61 H61 0.95(3) . ?
C62 N62 1.377(3) . ?
C62 H62 0.95(3) . ?
N62 C63 1.326(3) . ?
C63 C64 1.463(4) . ?
C64 N63 1.333(3) . ?
C64 C65 1.384(4) . ?
C65 C66 1.363(5) . ?
C65 H65 0.89(3) . ?
C66 C67 1.377(5) . ?
C66 H66 0.93(3) . ?
C67 C68 1.365(5) . ?
C67 H67 0.96(3) . ?
C68 N63 1.342(4) . ?
C68 H68 0.91(3) . ?
N71 C73 1.351(4) . ?
N71 C71 1.363(4) . ?
N71 H07 0.83(3) . ?
C71 C72 1.354(4) . ?
C71 H71 1.01(3) . ?
C72 N72 1.360(4) . ?
C72 H72 0.96(3) . ?
N72 C73 1.326(4) . ?
C73 C74 1.467(4) . ?
C74 N73 1.342(4) . ?
C74 C75 1.389(4) . ?
C75 C76 1.388(6) . ?
C75 H75 0.95(3) . ?
C76 C77 1.370(6) . ?
C76 H76 0.84(3) . ?
C77 C78 1.360(5) . ?
C77 H77 1.07(3) . ?
C78 N73 1.346(4) . ?
C78 H78 1.09(3) . ?

loop_
_geom_torsion_atom_site_label_1
_geom_torsion_atom_site_label_2
_geom_torsion_atom_site_label_3
_geom_torsion_atom_site_label_4
_geom_torsion
_geom_torsion_site_symmetry_1
_geom_torsion_site_symmetry_2
_geom_torsion_site_symmetry_3
_geom_torsion_site_symmetry_4
_geom_torsion_publ_flag
C3 N1 C1 C2 -1.0(3) . . . . ?
N1 C1 C2 N2 0.6(3) . . . . ?
C1 C2 N2 C3 0.0(3) . . . . ?
C2 N2 C3 N1 -0.7(3) . . . . ?
C2 N2 C3 C4 -179.3(2) . . . . ?
C1 N1 C3 N2 1.0(3) . . . . ?
C1 N1 C3 C4 179.7(2) . . . . ?
N2 C3 C4 N3 179.9(2) . . . . ?
N1 C3 C4 N3 1.3(3) . . . . ?
N2 C3 C4 C5 -1.3(4) . . . . ?
N1 C3 C4 C5 -179.9(2) . . . . ?
N3 C4 C5 C6 -1.0(4) . . . . ?
C3 C4 C5 C6 -179.7(2) . . . . ?
C4 C5 C6 C7 0.7(4) . . . . ?
C5 C6 C7 C8 0.2(4) . . . . ?
C6 C7 C8 N3 -0.8(4) . . . . ?
C7 C8 N3 C4 0.6(4) . . . . ?
C5 C4 N3 C8 0.4(4) . . . . ?
C3 C4 N3 C8 179.1(2) . . . . ?
C13 N11 C11 C12 -0.7(3) . . . . ?
N11 C11 C12 N12 0.3(3) . . . . ?
C11 C12 N12 C13 0.1(3) . . . . ?
C12 N12 C13 N11 -0.5(3) . . . . ?
C12 N12 C13 C14 179.8(3) . . . . ?
C11 N11 C13 N12 0.8(3) . . . . ?
C11 N11 C13 C14 -179.5(2) . . . . ?
N12 C13 C14 N13 174.4(3) . . . . ?
N11 C13 C14 N13 -5.3(4) . . . . ?
N12 C13 C14 C15 -3.6(4) . . . . ?
N11 C13 C14 C15 176.7(3) . . . . ?
N13 C14 C15 C16 2.1(5) . . . . ?
C13 C14 C15 C16 179.9(3) . . . . ?
C14 C15 C16 C17 -3.1(5) . . . . ?
C15 C16 C17 C18 2.3(6) . . . . ?
C16 C17 C18 N13 -0.4(7) . . . . ?
C17 C18 N13 C14 -0.7(7) . . . . ?
C15 C14 N13 C18 -0.2(5) . . . . ?
C13 C14 N13 C18 -178.2(3) . . . . ?
C23 N21 C21 C22 -1.0(4) . . . . ?
N21 C21 C22 N22 0.9(4) . . . . ?
C21 C22 N22 C23 -0.4(4) . . . . ?
C22 N22 C23 N21 -0.3(4) . . . . ?
C22 N22 C23 C24 176.8(3) . . . . ?
C21 N21 C23 N22 0.8(4) . . . . ?
C21 N21 C23 C24 -176.3(3) . . . . ?
N22 C23 C24 N23 173.2(3) . . . . ?
N21 C23 C24 N23 -10.2(4) . . . . ?
N22 C23 C24 C25 -8.8(5) . . . . ?
N21 C23 C24 C25 167.9(3) . . . . ?
N23 C24 C25 C26 1.0(5) . . . . ?
C23 C24 C25 C26 -176.9(3) . . . . ?
C24 C25 C26 C27 0.5(5) . . . . ?
C25 C26 C27 C28 -1.4(4) . . . . ?
C26 C27 C28 N23 1.0(5) . . . . ?
C25 C24 N23 C28 -1.4(4) . . . . ?
C23 C24 N23 C28 176.6(3) . . . . ?
C27 C28 N23 C24 0.4(5) . . . . ?
C33 N31 C31 C32 0.2(3) . . . . ?
N31 C31 C32 N32 -0.3(3) . . . . ?
C31 C32 N32 C33 0.3(3) . . . . ?
C32 N32 C33 N31 -0.1(3) . . . . ?
C32 N32 C33 C34 179.8(2) . . . . ?
C31 N31 C33 N32 -0.1(3) . . . . ?
C31 N31 C33 C34 180.0(2) . . . . ?
N32 C33 C34 N33 -173.6(2) . . . . ?
N31 C33 C34 N33 6.4(4) . . . . ?
N32 C33 C34 C35 6.9(4) . . . . ?
N31 C33 C34 C35 -173.1(2) . . . . ?
N33 C34 C35 C36 -0.2(4) . . . . ?
C33 C34 C35 C36 179.3(2) . . . . ?
C34 C35 C36 C37 0.4(4) . . . . ?
C35 C36 C37 C38 -0.9(4) . . . . ?
C36 C37 C38 N33 1.2(5) . . . . ?
C35 C34 N33 C38 0.4(4) . . . . ?
C33 C34 N33 C38 -179.1(2) . . . . ?
C37 C38 N33 C34 -0.9(5) . . . . ?
C43 N41 C41 C42 1.0(3) . . . . ?
N41 C41 C42 N42 -0.3(3) . . . . ?
C41 C42 N42 C43 -0.5(3) . . . . ?
C42 N42 C43 N41 1.2(3) . . . . ?
C42 N42 C43 C44 -179.9(3) . . . . ?
C41 N41 C43 N42 -1.4(3) . . . . ?
C41 N41 C43 C44 179.6(2) . . . . ?
N42 C43 C44 N43 -173.1(2) . . . . ?
N41 C43 C44 N43 5.7(4) . . . . ?
N42 C43 C44 C45 5.9(4) . . . . ?
N41 C43 C44 C45 -175.3(2) . . . . ?
N43 C44 C45 C46 -1.8(4) . . . . ?
C43 C44 C45 C46 179.2(3) . . . . ?
C44 C45 C46 C47 2.0(4) . . . . ?
C45 C46 C47 C48 0.3(5) . . . . ?
C46 C47 C48 N43 -3.1(6) . . . . ?
C47 C48 N43 C44 3.4(5) . . . . ?
C45 C44 N43 C48 -0.9(4) . . . . ?
C43 C44 N43 C48 178.2(3) . . . . ?
C53 N51 C51 C52 -1.3(3) . . . . ?
N51 C51 C52 N52 1.0(3) . . . . ?
C51 C52 N52 C53 -0.3(3) . . . . ?
C52 N52 C53 N51 -0.5(3) . . . . ?
C52 N52 C53 C54 -179.6(2) . . . . ?
C51 N51 C53 N52 1.2(3) . . . . ?
C51 N51 C53 C54 -179.8(2) . . . . ?
N52 C53 C54 N53 -178.0(2) . . . . ?
N51 C53 C54 N53 3.0(4) . . . . ?
N52 C53 C54 C55 1.6(4) . . . . ?
N51 C53 C54 C55 -177.3(2) . . . . ?
N53 C54 C55 C56 -1.1(4) . . . . ?
C53 C54 C55 C56 179.3(2) . . . . ?
C54 C55 C56 C57 1.1(4) . . . . ?
C55 C56 C57 C58 0.2(4) . . . . ?
C56 C57 C58 N53 -1.6(4) . . . . ?
C57 C58 N53 C54 1.7(4) . . . . ?
C55 C54 N53 C58 -0.3(4) . . . . ?
C53 C54 N53 C58 179.3(2) . . . . ?
C63 N61 C61 C62 0.3(3) . . . . ?
N61 C61 C62 N62 -0.2(3) . . . . ?
C61 C62 N62 C63 0.1(3) . . . . ?
C62 N62 C63 N61 0.1(3) . . . . ?
C62 N62 C63 C64 -177.8(2) . . . . ?
C61 N61 C63 N62 -0.3(3) . . . . ?
C61 N61 C63 C64 177.7(2) . . . . ?
N62 C63 C64 N63 -173.5(2) . . . . ?
N61 C63 C64 N63 8.8(4) . . . . ?
N62 C63 C64 C65 9.1(4) . . . . ?
N61 C63 C64 C65 -168.6(3) . . . . ?
N63 C64 C65 C66 0.2(6) . . . . ?
C63 C64 C65 C66 177.5(4) . . . . ?
C64 C65 C66 C67 1.3(7) . . . . ?
C65 C66 C67 C68 -2.1(7) . . . . ?
C66 C67 C68 N63 1.4(6) . . . . ?
C65 C64 N63 C68 -0.9(5) . . . . ?
C63 C64 N63 C68 -178.3(3) . . . . ?
C67 C68 N63 C64 0.1(5) . . . . ?
C73 N71 C71 C72 1.0(4) . . . . ?
N71 C71 C72 N72 -1.0(4) . . . . ?
C71 C72 N72 C73 0.6(4) . . . . ?
C72 N72 C73 N71 0.0(3) . . . . ?
C72 N72 C73 C74 -175.5(3) . . . . ?
C71 N71 C73 N72 -0.6(3) . . . . ?
C71 N71 C73 C74 175.1(3) . . . . ?
N72 C73 C74 N73 -168.1(3) . . . . ?
N71 C73 C74 N73 16.8(4) . . . . ?
N72 C73 C74 C75 15.8(4) . . . . ?
N71 C73 C74 C75 -159.3(3) . . . . ?
N73 C74 C75 C76 -2.3(4) . . . . ?
C73 C74 C75 C76 173.6(3) . . . . ?
C74 C75 C76 C77 1.8(5) . . . . ?
C75 C76 C77 C78 -0.6(5) . . . . ?
C76 C77 C78 N73 -0.1(5) . . . . ?
C75 C74 N73 C78 1.6(4) . . . . ?
C73 C74 N73 C78 -174.5(3) . . . . ?
C77 C78 N73 C74 -0.4(5) . . . . ?
